data_7113729
loop_
_publ_author_name
'Love, Jason B.'
'Salyer, Pamela A.'
'Bailey, Andrew S.'
'Wilson, Claire'
'Blake, Alexander J.'
'Davies, E. Stephen'
'Evans, David J.'

_publ_section_title
;
 The dipyrrolide ligand as a template for the spontaneous formation of a
 tetranuclear iron(II) complex
;
_journal_coden_ASTM CHCOFS
_journal_issue 12
_journal_name_full
;
 Chemical Communications (Cambridge, United Kingdom)
;
_journal_page_first 1390
_journal_page_last 1391
_journal_paper_doi 10.1039/b303485b
_journal_year 2003
_chemical_formula_moiety 'C52 H68 Fe4 N8 O2'
_chemical_formula_sum 'C52 H68 Fe4 N8 O2'
_chemical_formula_weight 1060.54
_space_group_IT_number 88
_symmetry_cell_setting tetragonal
_symmetry_space_group_name_Hall '-I 4ad'
_symmetry_space_group_name_H-M 'I 41/a :2'
_atom_sites_solution_hydrogens geom
_atom_sites_solution_primary direct
_atom_sites_solution_secondary difmap
_audit_creation_method SHELXL-97
_cell_angle_alpha 90.00
_cell_angle_beta 90.00
_cell_angle_gamma 90.00
_cell_formula_units_Z 8
_cell_length_a 15.049(3)
_cell_length_b 15.049(3)
_cell_length_c 42.623(11)
_cell_measurement_reflns_used 2423
_cell_measurement_temperature 150(2)
_cell_measurement_theta_max 26.7
_cell_measurement_theta_min 2.7
_cell_volume 9653(4)
_computing_cell_refinement 'Bruker SAINT version 6.02a (Bruker, 2000)'
_computing_data_collection 'Bruker SMART version 5.624 (Bruker, 2001)'
_computing_data_reduction 'Bruker SAINT; Bruker SHELXTL (Bruker, 2001)'
_computing_molecular_graphics 'Bruker SHELXTL'
_computing_publication_material 'SHELXL-97; PLATON (Spek, 2003)'
_computing_structure_refinement 'SHELXL-97 (Sheldrick, 1997)'
_computing_structure_solution 'SHELXS-97 (Sheldrick, 1990)'
_diffrn_ambient_temperature 150(2)
_diffrn_measured_fraction_theta_full 0.975
_diffrn_measured_fraction_theta_max 0.975
_diffrn_measurement_device_type 'Bruker SMART1000 CCD area detector'
_diffrn_measurement_method omega
_diffrn_radiation_monochromator graphite
_diffrn_radiation_source 'normal-focus sealed tube'
_diffrn_radiation_type MoK\a
_diffrn_radiation_wavelength 0.71073
_diffrn_reflns_av_R_equivalents 0.090
_diffrn_reflns_av_sigmaI/netI 0.093
_diffrn_reflns_limit_h_max 11
_diffrn_reflns_limit_h_min -19
_diffrn_reflns_limit_k_max 13
_diffrn_reflns_limit_k_min -19
_diffrn_reflns_limit_l_max 52
_diffrn_reflns_limit_l_min -53
_diffrn_reflns_number 18802
_diffrn_reflns_theta_full 27.35
_diffrn_reflns_theta_max 27.35
_diffrn_reflns_theta_min 1.97
_diffrn_standards_decay_% none
_exptl_absorpt_coefficient_mu 1.228
_exptl_absorpt_correction_T_max 1.000
_exptl_absorpt_correction_T_min 0.614
_exptl_absorpt_correction_type multi-scan
_exptl_absorpt_process_details '(SADABS version 2.03; Bruker, 2001)'
_exptl_crystal_colour orange
_exptl_crystal_density_diffrn 1.460
_exptl_crystal_density_meas 0
_exptl_crystal_density_method 'not measured'
_exptl_crystal_description block
_exptl_crystal_F_000 4448
_exptl_crystal_size_max 0.14
_exptl_crystal_size_mid 0.13
_exptl_crystal_size_min 0.08
_refine_diff_density_max 0.49
_refine_diff_density_min -0.71
_refine_diff_density_rms 0.09
_refine_ls_extinction_method none
_refine_ls_goodness_of_fit_ref 0.916
_refine_ls_hydrogen_treatment mixed
_refine_ls_matrix_type full
_refine_ls_number_parameters 277
_refine_ls_number_reflns 5341
_refine_ls_number_restraints 0
_refine_ls_restrained_S_all 0.916
_refine_ls_R_factor_all 0.115
_refine_ls_R_factor_gt 0.0574
_refine_ls_shift/su_max 0.001
_refine_ls_shift/su_mean 0.000
_refine_ls_structure_factor_coef Fsqd
_refine_ls_weighting_details 'calc w=1/[\s^2^(Fo^2^)+(0.0849P)^2^] where P=(Fo^2^+2Fc^2^)/3'
_refine_ls_weighting_scheme calc
_refine_ls_wR_factor_gt 0.139
_refine_ls_wR_factor_ref 0.159
_reflns_number_gt 2947
_reflns_number_total 5426
_reflns_threshold_expression >2sigma(I)
_cod_duplicate_entry 7103714
_cod_data_source_file b303485b.txt
_cod_data_source_block FEPTHF
_cod_depositor_comments
;
The following automatic conversions were performed:

'_symmetry_cell_setting' value 'Tetragonal' changed to 'tetragonal'
according to
/usr/data/users/saulius/automatic-downloads/retrospective/RSC/lib/dictionaries/cif_core.dic
dictionary named 'cif_core.dic' version 2.4.2 from 2011-04-26.

Automatic conversion script
Id: cif_fix_values 2281 2013-09-26 08:29:07Z andrius 
;
_cod_original_cell_volume 9653(7)
_cod_original_sg_symbol_H-M I41/a
_cod_database_code 7113729

loop_
_symmetry_equiv_pos_as_xyz
'x, y, z'
'-x+1/2, -y, z+1/2'
'-y+3/4, x+1/4, z+1/4'
'y+3/4, -x+3/4, z+3/4'
'x+1/2, y+1/2, z+1/2'
'-x+1, -y+1/2, z+1'
'-y+5/4, x+3/4, z+3/4'
'y+5/4, -x+5/4, z+5/4'
'-x, -y, -z'
'x-1/2, y, -z-1/2'
'y-3/4, -x-1/4, -z-1/4'
'-y-3/4, x-3/4, -z-3/4'
'-x+1/2, -y+1/2, -z+1/2'
'x, y+1/2, -z'
'y-1/4, -x+1/4, -z+1/4'
'-y-1/4, x-1/4, -z-1/4'

loop_
_atom_site_label
_atom_site_type_symbol
_atom_site_fract_x
_atom_site_fract_y
_atom_site_fract_z
_atom_site_U_iso_or_equiv
_atom_site_adp_type
_atom_site_occupancy
_atom_site_symmetry_multiplicity
_atom_site_calc_flag
_atom_site_refinement_flags
Fe1 Fe 0.34170(4) 0.34762(4) 0.175509(14) 0.03600(19) Uani 1 1 d .
Fe2 Fe 0.41876(4) 0.12078(4) 0.176093(14) 0.0373(2) Uani 1 1 d .
N1 N 0.3418(2) 0.1218(2) 0.13822(8) 0.0358(8) Uani 1 1 d .
N2 N 0.3489(2) 0.2285(2) 0.19655(8) 0.0381(9) Uani 1 1 d .
N3 N 0.4544(2) 0.3928(2) 0.15561(8) 0.0365(8) Uani 1 1 d .
N4 N 0.5432(2) 0.4452(3) 0.21384(9) 0.0477(10) Uani 1 1 d .
C1 C 0.3695(3) 0.1143(3) 0.10733(10) 0.0382(10) Uani 1 1 d .
H1A H 0.4255 0.0918 0.1008 0.044(12) Uiso 1 1 d R
C2 C 0.3044(3) 0.1439(3) 0.08770(10) 0.0402(10) Uani 1 1 d .
H2A H 0.3066 0.1454 0.0654 0.045(12) Uiso 1 1 d R
C3 C 0.2339(3) 0.1717(3) 0.10663(10) 0.0360(10) Uani 1 1 d .
H3A H 0.1791 0.1958 0.0996 0.045(12) Uiso 1 1 d R
C4 C 0.2583(3) 0.1579(3) 0.13739(10) 0.0343(9) Uani 1 1 d .
C5 C 0.2099(3) 0.1790(3) 0.16765(9) 0.0345(9) Uani 1 1 d .
C6 C 0.1990(3) 0.0938(3) 0.18775(10) 0.0445(11) Uani 1 1 d .
H6A H 0.2576 0.0685 0.1922 0.051(13) Uiso 1 1 d R
H6B H 0.1693 0.1087 0.2075 0.055(14) Uiso 1 1 d R
H6C H 0.1631 0.0503 0.1762 0.044(13) Uiso 1 1 d R
C7 C 0.1184(3) 0.2162(3) 0.16096(11) 0.0475(12) Uani 1 1 d .
H7A H 0.1240 0.2699 0.1481 0.034(12) Uiso 1 1 d R
H7B H 0.0831 0.1718 0.1496 0.043(12) Uiso 1 1 d R
H7C H 0.0888 0.2310 0.1808 0.055(14) Uiso 1 1 d R
C8 C 0.2603(3) 0.2449(3) 0.18742(10) 0.0386(10) Uani 1 1 d .
C9 C 0.2309(3) 0.3230(3) 0.20247(10) 0.0428(11) Uani 1 1 d .
H9A H 0.1713 0.3515 0.1999 0.052(13) Uiso 1 1 d R
C10 C 0.3010(3) 0.3543(3) 0.22193(10) 0.0462(11) Uani 1 1 d .
H10A H 0.3002 0.4083 0.2356 0.068(16) Uiso 1 1 d R
C11 C 0.3718(3) 0.2954(3) 0.21761(10) 0.0429(11) Uani 1 1 d .
H11A H 0.4310 0.3008 0.2281 0.050(13) Uiso 1 1 d R
C12 C 0.4073(3) 0.3417(3) 0.13415(9) 0.0344(9) Uani 1 1 d .
H12A H 0.4298 0.2858 0.1243 0.049(13) Uiso 1 1 d R
C13 C 0.3233(3) 0.3786(3) 0.12872(10) 0.0415(11) Uani 1 1 d .
H13A H 0.2762 0.3548 0.1145 0.066(15) Uiso 1 1 d R
C14 C 0.3187(3) 0.4575(3) 0.14739(11) 0.0431(11) Uani 1 1 d .
H14A H 0.2668 0.4989 0.1489 0.055(13) Uiso 1 1 d R
C15 C 0.3997(3) 0.4651(3) 0.16398(11) 0.0417(10) Uani 1 1 d .
C16 C 0.4326(3) 0.5382(3) 0.18512(13) 0.0529(13) Uani 1 1 d .
C17 C 0.3550(4) 0.6004(4) 0.19288(16) 0.0718(18) Uani 1 1 d .
H17A H 0.3103 0.5681 0.2051 0.072(19) Uiso 1 1 d R
H17B H 0.3768 0.6511 0.2051 0.073(17) Uiso 1 1 d R
H17C H 0.3281 0.6219 0.1734 0.052(15) Uiso 1 1 d R
C18 C 0.5024(4) 0.5918(4) 0.16613(15) 0.0708(17) Uani 1 1 d .
H18A H 0.5527 0.5532 0.1609 0.12(3) Uiso 1 1 d R
H18B H 0.4751 0.6140 0.1468 0.09(2) Uiso 1 1 d R
H18C H 0.5234 0.6420 0.1788 0.066(16) Uiso 1 1 d R
C19 C 0.4724(3) 0.5025(3) 0.21498(12) 0.0517(13) Uani 1 1 d .
C20 C 0.4481(4) 0.5145(4) 0.24580(13) 0.0704(18) Uani 1 1 d .
H20A H 0.4011 0.5512 0.2531 0.072(17) Uiso 1 1 d R
C21 C 0.5055(3) 0.4628(4) 0.26461(14) 0.0716(18) Uani 1 1 d .
H21A H 0.5040 0.4572 0.2868 0.10(2) Uiso 1 1 d R
C22 C 0.5636(3) 0.4222(4) 0.24453(11) 0.0563(14) Uani 1 1 d .
H22A H 0.6108 0.3841 0.2506 0.054(15) Uiso 1 1 d R

loop_
_atom_site_aniso_label
_atom_site_aniso_U_11
_atom_site_aniso_U_22
_atom_site_aniso_U_33
_atom_site_aniso_U_23
_atom_site_aniso_U_13
_atom_site_aniso_U_12
Fe1 0.0307(3) 0.0447(4) 0.0326(3) -0.0059(3) -0.0014(3) 0.0041(3)
Fe2 0.0310(3) 0.0477(4) 0.0331(3) 0.0049(3) -0.0007(3) 0.0041(3)
N1 0.0333(18) 0.042(2) 0.0322(19) 0.0001(16) 0.0008(15) 0.0019(16)
N2 0.0293(18) 0.057(2) 0.0282(19) -0.0012(16) -0.0037(15) -0.0011(17)
N3 0.0347(19) 0.0391(19) 0.036(2) -0.0051(16) -0.0040(15) 0.0020(16)
N4 0.033(2) 0.063(3) 0.047(2) -0.017(2) -0.0020(17) 0.0031(18)
C1 0.034(2) 0.040(2) 0.040(3) -0.004(2) 0.0058(19) -0.0004(19)
C2 0.048(3) 0.043(3) 0.029(2) -0.0003(19) 0.002(2) -0.001(2)
C3 0.034(2) 0.035(2) 0.039(2) -0.0007(18) -0.0056(19) 0.0011(19)
C4 0.030(2) 0.037(2) 0.035(2) -0.0007(18) -0.0017(18) -0.0006(18)
C5 0.029(2) 0.044(2) 0.031(2) 0.0006(18) 0.0004(17) -0.0041(18)
C6 0.037(3) 0.060(3) 0.036(2) 0.001(2) 0.006(2) -0.011(2)
C7 0.033(2) 0.066(3) 0.044(3) -0.010(3) -0.004(2) 0.002(2)
C8 0.034(2) 0.051(3) 0.031(2) 0.001(2) 0.0005(18) 0.004(2)
C9 0.030(2) 0.064(3) 0.034(2) -0.008(2) 0.0014(19) -0.001(2)
C10 0.041(3) 0.066(3) 0.032(2) -0.015(2) -0.001(2) -0.005(2)
C11 0.037(2) 0.060(3) 0.032(2) -0.006(2) -0.0017(19) -0.005(2)
C12 0.039(2) 0.035(2) 0.030(2) -0.0010(18) 0.0010(18) -0.0003(19)
C13 0.042(3) 0.050(3) 0.032(2) 0.001(2) -0.004(2) 0.003(2)
C14 0.035(2) 0.041(3) 0.053(3) 0.000(2) -0.006(2) 0.006(2)
C15 0.034(2) 0.044(3) 0.047(3) -0.006(2) 0.002(2) 0.007(2)
C16 0.039(3) 0.046(3) 0.073(4) -0.024(3) -0.005(2) 0.009(2)
C17 0.061(4) 0.059(3) 0.096(5) -0.035(3) -0.010(4) 0.013(3)
C18 0.066(4) 0.053(3) 0.093(5) -0.010(3) -0.010(4) -0.004(3)
C19 0.033(2) 0.061(3) 0.061(3) -0.027(3) -0.007(2) -0.001(2)
C20 0.044(3) 0.096(4) 0.071(4) -0.050(3) 0.005(3) 0.001(3)
C21 0.043(3) 0.121(5) 0.051(4) -0.035(3) 0.003(3) -0.017(3)
C22 0.043(3) 0.086(4) 0.040(3) -0.016(3) -0.006(2) 0.000(3)

loop_
_atom_type_symbol
_atom_type_description
_atom_type_scat_dispersion_real
_atom_type_scat_dispersion_imag
_atom_type_scat_source
C C 0.0033 0.0016 'International Tables Vol C Tables 4.2.6.8 and 6.1.1.4'
H H 0.0000 0.0000 'International Tables Vol C Tables 4.2.6.8 and 6.1.1.4'
N N 0.0061 0.0033 'International Tables Vol C Tables 4.2.6.8 and 6.1.1.4'
Fe Fe 0.3463 0.8444 'International Tables Vol C Tables 4.2.6.8 and 6.1.1.4'
O O 0.0106 0.0060 'International Tables Vol C Tables 4.2.6.8 and 6.1.1.4'

loop_
_geom_angle_atom_site_label_1
_geom_angle_atom_site_label_2
_geom_angle_atom_site_label_3
_geom_angle
_geom_angle_site_symmetry_1
_geom_angle_site_symmetry_3
N2 Fe1 C11 40.55(15) . .
N2 Fe1 N3 116.35(14) . .
C11 Fe1 N3 108.53(16) . .
N2 Fe1 C12 108.88(15) . .
C11 Fe1 C12 130.57(18) . .
N3 Fe1 C12 40.24(14) . .
N2 Fe1 C15 149.54(16) . .
C11 Fe1 C15 117.33(18) . .
N3 Fe1 C15 40.81(15) . .
C12 Fe1 C15 67.54(17) . .
N2 Fe1 C8 40.84(14) . .
C11 Fe1 C8 67.46(17) . .
N3 Fe1 C8 150.17(16) . .
C12 Fe1 C8 118.53(17) . .
C15 Fe1 C8 168.22(17) . .
N2 Fe1 C9 68.51(17) . .
C11 Fe1 C9 67.30(18) . .
N3 Fe1 C9 167.88(16) . .
C12 Fe1 C9 150.94(17) . .
C15 Fe1 C9 129.74(18) . .
C8 Fe1 C9 40.27(17) . .
N2 Fe1 C13 129.78(16) . .
C11 Fe1 C13 168.38(18) . .
N3 Fe1 C13 68.29(16) . .
C12 Fe1 C13 40.02(17) . .
C15 Fe1 C13 68.14(18) . .
C8 Fe1 C13 109.35(18) . .
C9 Fe1 C13 118.10(18) . .
N2 Fe1 C14 168.63(16) . .
C11 Fe1 C14 150.01(18) . .
N3 Fe1 C14 68.16(16) . .
C12 Fe1 C14 67.21(17) . .
C15 Fe1 C14 40.30(17) . .
C8 Fe1 C14 130.49(17) . .
C9 Fe1 C14 109.33(18) . .
C13 Fe1 C14 40.46(17) . .
N2 Fe1 C10 68.47(17) . .
C11 Fe1 C10 40.01(18) . .
N3 Fe1 C10 129.37(16) . .
C12 Fe1 C10 167.96(17) . .
C15 Fe1 C10 108.39(19) . .
C8 Fe1 C10 67.73(18) . .
C9 Fe1 C10 40.24(16) . .
C13 Fe1 C10 150.49(19) . .
C14 Fe1 C10 117.65(19) . .
N4 Fe2 N1 146.57(16) 6_554 .
N4 Fe2 N3 91.52(14) 6_554 6_554
N1 Fe2 N3 101.09(14) . 6_554
N4 Fe2 N2 101.11(15) 6_554 .
N1 Fe2 N2 92.23(14) . .
N3 Fe2 N2 133.88(14) 6_554 .
C4 N1 C1 106.5(3) . .
C4 N1 Fe2 124.0(3) . .
C1 N1 Fe2 126.6(3) . .
C11 N2 C8 106.6(4) . .
C11 N2 Fe1 69.8(2) . .
C8 N2 Fe1 70.7(2) . .
C11 N2 Fe2 134.0(3) . .
C8 N2 Fe2 119.3(3) . .
Fe1 N2 Fe2 121.73(16) . .
C12 N3 C15 107.2(3) . .
C12 N3 Fe1 70.2(2) . .
C15 N3 Fe1 70.3(2) . .
C12 N3 Fe2 132.9(3) . 6_554
C15 N3 Fe2 119.9(3) . 6_554
Fe1 N3 Fe2 123.73(17) . 6_554
C19 N4 C22 107.1(4) . .
C19 N4 Fe2 124.7(3) . 6_554
C22 N4 Fe2 125.4(3) . 6_554
C2 C1 N1 109.9(4) . .
C1 C2 C3 106.8(4) . .
C4 C3 C2 107.6(4) . .
N1 C4 C3 109.2(4) . .
N1 C4 C5 120.2(4) . .
C3 C4 C5 130.6(4) . .
C8 C5 C7 108.7(4) . .
C8 C5 C4 111.9(3) . .
C7 C5 C4 110.8(3) . .
C8 C5 C6 106.8(3) . .
C7 C5 C6 108.2(4) . .
C4 C5 C6 110.3(3) . .
C9 C8 N2 108.5(4) . .
C9 C8 C5 130.2(4) . .
N2 C8 C5 121.0(4) . .
C9 C8 Fe1 70.7(3) . .
N2 C8 Fe1 68.5(2) . .
C5 C8 Fe1 131.5(3) . .
C8 C9 C10 108.0(4) . .
C8 C9 Fe1 69.0(2) . .
C10 C9 Fe1 70.4(2) . .
C11 C10 C9 106.2(4) . .
C11 C10 Fe1 67.6(2) . .
C9 C10 Fe1 69.3(2) . .
N2 C11 C10 110.7(4) . .
N2 C11 Fe1 69.6(2) . .
C10 C11 Fe1 72.4(3) . .
N3 C12 C13 110.5(4) . .
N3 C12 Fe1 69.5(2) . .
C13 C12 Fe1 71.7(2) . .
C12 C13 C14 106.4(4) . .
C12 C13 Fe1 68.3(2) . .
C14 C13 Fe1 69.9(3) . .
C15 C14 C13 107.6(4) . .
C15 C14 Fe1 68.3(3) . .
C13 C14 Fe1 69.6(2) . .
N3 C15 C14 108.3(4) . .
N3 C15 C16 121.6(4) . .
C14 C15 C16 129.9(4) . .
N3 C15 Fe1 68.9(2) . .
C14 C15 Fe1 71.4(3) . .
C16 C15 Fe1 129.2(4) . .
C15 C16 C19 112.0(4) . .
C15 C16 C17 109.0(4) . .
C19 C16 C17 109.8(5) . .
C15 C16 C18 106.9(4) . .
C19 C16 C18 110.9(4) . .
C17 C16 C18 108.1(5) . .
N4 C19 C20 108.8(5) . .
N4 C19 C16 120.3(4) . .
C20 C19 C16 130.9(5) . .
C19 C20 C21 107.9(5) . .
C22 C21 C20 106.4(5) . .
C21 C22 N4 109.8(5) . .

loop_
_geom_bond_atom_site_label_1
_geom_bond_atom_site_label_2
_geom_bond_distance
_geom_bond_site_symmetry_2
Fe1 N2 2.008(4) .
Fe1 N3 2.014(4) .
Fe1 C8 2.037(5) .
Fe1 C9 2.059(4) .
Fe1 C10 2.074(4) .
Fe1 C11 2.011(4) .
Fe1 C12 2.023(4) .
Fe1 C13 2.067(4) .
Fe1 C14 2.071(5) .
Fe1 C15 2.032(5) .
Fe2 N1 1.987(3) .
Fe2 N2 2.120(4) .
Fe2 N3 2.109(3) 6_554
Fe2 N4 1.975(4) 6_554
N1 C4 1.369(5) .
N1 C1 1.386(5) .
N2 C11 1.393(5) .
N2 C8 1.411(5) .
N3 C12 1.389(5) .
N3 C15 1.411(5) .
N3 Fe2 2.109(3) 6_554
N4 C19 1.372(6) .
N4 C22 1.387(6) .
N4 Fe2 1.975(4) 6_554
C1 C2 1.363(6) .
C2 C3 1.398(6) .
C3 C4 1.377(6) .
C4 C5 1.515(6) .
C5 C8 1.506(6) .
C5 C7 1.514(6) .
C5 C6 1.551(6) .
C8 C9 1.410(6) .
C9 C10 1.422(6) .
C10 C11 1.399(6) .
C12 C13 1.400(6) .
C13 C14 1.431(6) .
C14 C15 1.414(6) .
C15 C16 1.506(6) .
C16 C19 1.506(7) .
C16 C17 1.533(7) .
C16 C18 1.552(7) .
C19 C20 1.376(7) .
C20 C21 1.412(8) .
C21 C22 1.367(7) .
